data_7024270
loop_
_publ_author_name
'Roy, Partha'
'Manassero, Mario'

_publ_section_title
;
 Tetranuclear copper(ii)-Schiff-base complexes as active catalysts for
 oxidation of cyclohexane and toluene.
;
_journal_issue 6
_journal_name_full 'Dalton transactions (Cambridge, England : 2003)'
_journal_page_first 1539
_journal_page_last 1545
_journal_paper_doi 10.1039/b914017d
_journal_volume 39
_journal_year 2010
_chemical_formula_sum 'C36 H45 Cl4 Cu4 N5 O11'
_chemical_formula_weight 1119.76
_chemical_name_common (Cu4(O)(L2)2(CH3COO)4)
_space_group_IT_number 88
_symmetry_cell_setting tetragonal
_symmetry_space_group_name_Hall '-I 4ad'
_symmetry_space_group_name_H-M 'I 41/a :2'
_audit_creation_date 08-05-03
_audit_creation_method 'from The Personal SDP version 2.1.1'
_cell_angle_alpha 90
_cell_angle_beta 90
_cell_angle_gamma 90
_cell_formula_units_Z 4
_cell_length_a 12.3084(6)
_cell_length_b 12.3084
_cell_length_c 33.3164(17)
_cell_measurement_reflns_used 8765
_cell_measurement_temperature 150
_cell_measurement_theta_max 28
_cell_measurement_theta_min 3
_cell_volume 5047.3(4)
_computing_cell_refinement 'SMART (Bruker)'
_computing_data_collection 'SMART (Bruker)'
_computing_data_reduction 'SAINT (Bruker)'
_computing_structure_refinement ' Full-matrix least-squares (The Personal SDP, 1991)'
_computing_structure_solution ' SHELXS-86 (Sheldrick, 1986) as implemented in The Personal SDP'
_diffrn_ambient_temperature 150
_diffrn_measured_fraction_theta_full 0.954
_diffrn_measured_fraction_theta_max 0.954
_diffrn_measurement_device 'SMART (Bruker)'
_diffrn_measurement_method omega
_diffrn_radiation_detector 'SMART CCD area detector'
_diffrn_radiation_monochromator graphite
_diffrn_radiation_source 'fine-focus sealed tube'
_diffrn_radiation_type Mo-K\a
_diffrn_radiation_wavelength 0.71073
_diffrn_reflns_limit_h_max 12
_diffrn_reflns_limit_h_min -11
_diffrn_reflns_limit_k_max 17
_diffrn_reflns_limit_k_min -17
_diffrn_reflns_limit_l_max 46
_diffrn_reflns_limit_l_min -46
_diffrn_reflns_reduction_process SAINT
_diffrn_reflns_theta_full 28.00
_diffrn_reflns_theta_max 28.00
_diffrn_reflns_theta_min 3.00
_diffrn_standards_decay_% 0.00
_diffrn_standards_number 285
_exptl_absorpt_coefficient_mu 1.934
_exptl_absorpt_correction_T_max 1.000
_exptl_absorpt_correction_T_min 0.824
_exptl_absorpt_correction_type empirical
_exptl_absorpt_process_details ' SADABS'
_exptl_crystal_colour green
_exptl_crystal_density_diffrn 1.473
_exptl_crystal_description bipyramid
_exptl_crystal_F_000 2272
_exptl_crystal_size_max 0.500
_exptl_crystal_size_mid 0.200
_exptl_crystal_size_min 0.200
_refine_diff_density_max 0.943
_refine_diff_density_min -.554
_refine_ls_goodness_of_fit_all 1.064
_refine_ls_goodness_of_fit_obs 1.064
_refine_ls_hydrogen_treatment noref
_refine_ls_matrix_type full
_refine_ls_number_constraints 25
_refine_ls_number_parameters 168
_refine_ls_number_reflns 3460
_refine_ls_number_restraints 0
_refine_ls_R_factor_all 0.072
_refine_ls_R_factor_obs 0.072
_refine_ls_shift/esd_max 0.030
_refine_ls_shift/esd_mean 0.002
_refine_ls_structure_factor_coef Fsqd
_refine_ls_weighting_scheme calc
_refine_ls_wR_factor_obs 0.117
_cod_data_source_file b914017d.txt
_cod_data_source_block compound_2.CH3CN
_cod_original_cell_volume 5047.3(5)
_cod_original_sg_symbol_H-M 'I 41/a'
_cod_database_code 7024270
_diffrn_reflns_number_total 71176
_diffrn_reflns_number_independent 3460
_r_int 0.0217
_total_number_of_frames 5460
_time_per_frame_seconds 10
_frame_width_degrees 0.30
_detector_sample_distance_cm 6.00
_conventional_r1_(i>2\s(i)) 0.034
_reflections_with_(i>2\s(i) 2229
_refine_diff_density_esd 0.456

loop_
_symmetry_equiv_pos_as_xyz
+x,+y,+z
-x,1/2-y,+z
3/4-y,1/4+x,1/4+z
1/4+y,1/4-x,1/4+z
-x,-y,-z
+x,1/2+y,-z
1/4+y,3/4-x,3/4-z
3/4-y,3/4+x,3/4-z
1/2+x,1/2+y,1/2+z
1/2-x,-y,1/2+z
1/4-y,3/4+x,3/4+z
3/4+y,3/4-x,3/4+z
1/2-x,1/2-y,1/2-z
1/2+x,+y,1/2-z
3/4+y,1/4-x,1/4-z
1/4-y,1/4+x,1/4-z

loop_
_atom_site_aniso_label
_atom_site_aniso_U_11
_atom_site_aniso_U_22
_atom_site_aniso_U_33
_atom_site_aniso_U_12
_atom_site_aniso_U_13
_atom_site_aniso_U_23
_atom_site_aniso_type_symbol
Cu 0.0240(2) 0.0196(2) 0.0168(2) 0.0020(2) 0.0000(2) 0.0002(2) Cu
CL 0.0421(6) 0.106(1) 0.0709(7) -0.0154(7) 0.0131(6) -0.0194(7) CL
O1 0.023(1) 0.0230 0.014(2) 0.0000 0.0000 0.0000 O
O2 0.040(2) 0.023(2) 0.014(1) 0.008(1) 0.0000 0.0000 O
O3 0.044(1) 0.024(1) 0.022(1) 0.000(1) -0.006(1) 0.004(1) O
O4 0.029(1) 0.031(1) 0.048(1) -0.004(1) -0.013(1) 0.008(1) O
N1 0.026(1) 0.020(1) 0.025(1) 0.000(1) 0.001(1) -0.001(1) N
C1 0.032(2) 0.024(2) 0.016(2) -0.007(2) 0.0000 0.0000 C
C2 0.034(2) 0.021(1) 0.017(1) -0.006(1) 0.002(1) -0.001(1) C
C3 0.052(2) 0.022(2) 0.021(2) -0.007(2) 0.010(2) -0.005(1) C
C4 0.063(3) 0.024(2) 0.017(2) -0.009(2) 0.0000 0.0000 C
C5 0.120(5) 0.036(3) 0.012(2) -0.006(4) 0.0000 0.0000 C
C6 0.030(2) 0.022(2) 0.024(2) -0.002(1) 0.006(1) -0.005(1) C
C7 0.035(2) 0.029(2) 0.034(2) 0.014(2) 0.002(2) -0.002(2) C
C8 0.034(2) 0.064(3) 0.041(2) 0.017(2) 0.000(2) 0.000(2) C
C9 0.039(2) 0.025(2) 0.026(2) 0.005(2) -0.002(2) 0.001(1) C
C10 0.139(4) 0.051(2) 0.041(2) -0.037(3) -0.045(2) 0.019(2) C

loop_
_atom_site_label
_atom_site_fract_x
_atom_site_fract_y
_atom_site_fract_z
_atom_site_occupancy
_atom_site_U_iso_or_equiv
_atom_site_thermal_displace_type
_atom_site_type_symbol
Cu 0.54083(3) 0.63456(3) 0.08988(1) 1.00 0.0201(1) Uani Cu
CL 0.8818(1) 0.5616(1) 0.03840(4) 1.00 0.0728(6) Uani CL
O1 0.5000 0.7500 0.1250 0.25 0.0199(8) Uani O
O2 0.5000 0.7500 0.05177(8) 0.50 0.026(1) Uani O
O3 0.5609(2) 0.5270(2) 0.13177(6) 1.00 0.0302(9) Uani O
O4 0.6804(2) 0.6156(2) 0.17012(7) 1.00 0.036(1) Uani O
N1 0.6182(2) 0.5556(2) 0.04678(7) 1.00 0.024(1) Uani N
N2 0.166(2) 0.277(2) 0.0937(6) 0.25 0.095(6) Uiso N
C1 0.5000 0.7500 0.0123(1) 0.50 0.024(1) Uani C
C2 0.5524(3) 0.6651(2) -0.00913(9) 1.00 0.024(1) Uani C
C3 0.5511(3) 0.6684(3) -0.05114(9) 1.00 0.032(1) Uani C
C4 0.5000 0.7500 -0.0725(1) 0.50 0.034(2) Uani C
C5 0.5000 0.7500 -0.1191(1) 0.50 0.056(2) Uani C
C6 0.6103(3) 0.5773(3) 0.00893(9) 1.00 0.025(1) Uani C
C7 0.6897(3) 0.4666(3) 0.0588(1) 1.00 0.033(1) Uani C
C8 0.7942(3) 0.5121(3) 0.0769(1) 1.00 0.046(2) Uani C
C9 0.6211(3) 0.5389(3) 0.1628(1) 1.00 0.030(1) Uani C
C10 0.6106(5) 0.4484(4) 0.1937(1) 1.00 0.077(2) Uani C
C11 0.0000 0.2500 0.0410(5) 0.25 0.090(5) Uiso C
C12 0.109(2) 0.278(2) 0.0722(9) 0.25 0.115(8) Uiso C
H1 0.5876 0.6110 -0.0659 1.00 0.0349 Uiso H
H2 0.6480 0.5285 -0.0092 1.00 0.0278 Uiso H
H3 0.7073 0.4228 0.0355 1.00 0.0362 Uiso H
H4 0.6531 0.4220 0.0786 1.00 0.0362 Uiso H
H5 0.7762 0.5712 0.0949 1.00 0.0508 Uiso H
H6 0.8310 0.4551 0.0916 1.00 0.0508 Uiso H
H7 0.6802 0.4078 0.1950 1.00 0.0851 Uiso H
H8 0.5543 0.3977 0.1859 1.00 0.0851 Uiso H
H9 0.5956 0.4777 0.2198 1.00 0.0851 Uiso H

loop_
_atom_type_symbol
_atom_type_oxidation_number
_atom_type_number_in_cell
_atom_type_scat_dispersion_real
_atom_type_scat_dispersion_imag
_atom_type_scat_source
Cu 0 16 0.2630 1.2660 'International Tables Vol IV Table 2.2A'
CL 0 16 0.1320 0.1590 'International Tables Vol IV Table 2.2A'
O 0 44 0.0080 0.0060 'International Tables Vol IV Table 2.2A'
N 0 20 0.0040 0.0030 'International Tables Vol IV Table 2.2A'
C 0 144 0.0020 0.0020 'International Tables Vol IV Table 2.2A'
H 0 180 0.0000 0.0000 'International Tables Vol IV Table 2.2A'

loop_
_geom_angle_atom_site_label_1
_geom_angle_atom_site_label_2
_geom_angle_atom_site_label_3
_geom_angle
_geom_angle_site_symmetry_1
_geom_angle_site_symmetry_2
_geom_angle_site_symmetry_3
_geom_angle_publ_flag
O1 Cu O2 77.9(1) 1_555 1_555 1_555 yes
O1 Cu O3 95.8(1) 1_555 1_555 1_555 yes
O1 Cu N1 159.7(1) 1_555 1_555 1_555 yes
O2 Cu O3 171.2(1) 1_555 1_555 1_555 yes
O2 Cu N1 90.5(1) 1_555 1_555 1_555 yes
O3 Cu N1 97.2(1) 1_555 1_555 1_555 yes
Cu O1 Cu 104.3(1) 1_555 1_555 2_665 yes
Cu O1 Cu 112.1(1) 1_555 1_555 7_465 yes
Cu O1 Cu 112.1(1) 1_555 1_555 8_655 yes
Cu O1 Cu 112.1(1) 2_665 1_555 7_465 yes
Cu O1 Cu 112.1(1) 2_665 1_555 8_655 yes
Cu O1 Cu 104.3(1) 7_465 1_555 8_655 yes
Cu O2 Cu 99.8(1) 1_555 1_555 2_665 yes
Cu O2 C1 130.1(1) 1_555 1_555 1_555 yes
Cu O2 C1 130.1(1) 2_665 1_555 1_555 yes
Cu O3 C9 125.2(2) 1_555 1_555 1_555 yes
Cu N1 C6 124.8(2) 1_555 1_555 1_555 yes
Cu N1 C7 117.3(2) 1_555 1_555 1_555 yes
C6 N1 C7 117.9(3) 1_555 1_555 1_555 yes
O2 C1 C2 120.2(2) 1_555 1_555 1_555 yes
O2 C1 C2 120.2(2) 1_555 1_555 2_665 yes
C2 C1 C2 119.6(3) 1_555 1_555 2_665 yes
C1 C2 C3 118.5(3) 1_555 1_555 1_555 yes
C1 C2 C6 124.8(3) 1_555 1_555 1_555 yes
C3 C2 C6 116.7(3) 1_555 1_555 1_555 yes
C2 C3 C4 122.7(3) 1_555 1_555 1_555 yes
C2 C3 H1 118.7 1_555 1_555 1_555 yes
C4 C3 H1 118.7 1_555 1_555 1_555 yes
C3 C4 C3 118.1(4) 1_555 1_555 2_665 yes
C3 C4 C5 121.0(2) 1_555 1_555 1_555 yes
C3 C4 C5 121.0(2) 2_665 1_555 1_555 yes
N1 C6 C2 127.2(3) 1_555 1_555 1_555 yes
N1 C6 H2 116.4 1_555 1_555 1_555 yes
C2 C6 H2 116.4 1_555 1_555 1_555 yes
N1 C7 C8 109.9(3) 1_555 1_555 1_555 yes
N1 C7 H3 109.4 1_555 1_555 1_555 yes
N1 C7 H4 109.4 1_555 1_555 1_555 yes
C8 C7 H3 109.4 1_555 1_555 1_555 yes
C8 C7 H4 109.4 1_555 1_555 1_555 yes
H3 C7 H4 109.5 1_555 1_555 1_555 yes
CL C8 C7 110.6(3) 1_555 1_555 1_555 yes
CL C8 H5 109.2 1_555 1_555 1_555 yes
CL C8 H6 109.2 1_555 1_555 1_555 yes
C7 C8 H5 109.2 1_555 1_555 1_555 yes
C7 C8 H6 109.2 1_555 1_555 1_555 yes
H5 C8 H6 109.5 1_555 1_555 1_555 yes
O3 C9 O4 126.6(3) 1_555 1_555 1_555 yes
O3 C9 C10 114.4(3) 1_555 1_555 1_555 yes
O4 C9 C10 119.0(3) 1_555 1_555 1_555 yes
C9 C10 H7 109.0 1_555 1_555 1_555 yes
C9 C10 H8 110.6 1_555 1_555 1_555 yes
C9 C10 H9 110.7 1_555 1_555 1_555 yes
H7 C10 H8 107.7 1_555 1_555 1_555 yes
H7 C10 H9 108.3 1_555 1_555 1_555 yes
H8 C10 H9 110.4 1_555 1_555 1_555 yes
C12 C11 C12 106.4(16) 1_555 1_555 2_555 yes
N2 C12 C11 165.8(27) 1_555 1_555 1_555 yes

loop_
_geom_bond_atom_site_label_1
_geom_bond_atom_site_label_2
_geom_bond_distance
_geom_bond_site_symmetry_1
_geom_bond_site_symmetry_2
_geom_bond_publ_flag
Cu O1 1.908(1) 1_555 1_555 yes
Cu O1 1.908(1) 1_555 2_665 yes
Cu O1 1.908(1) 1_555 7_465 yes
Cu O1 1.908(1) 1_555 8_655 yes
Cu O2 1.971(2) 1_555 1_555 yes
Cu O2 1.971(2) 1_555 2_665 yes
Cu O3 1.940(2) 1_555 1_555 yes
Cu N1 1.978(3) 1_555 1_555 yes
CL C8 1.782(4) 1_555 1_555 yes
O2 C1 1.314(5) 1_555 1_555 yes
O2 C1 1.314(5) 1_555 2_665 yes
O3 C9 1.281(4) 1_555 1_555 yes
O4 C9 1.218(4) 1_555 1_555 yes
N1 C6 1.293(4) 1_555 1_555 yes
N1 C7 1.462(4) 1_555 1_555 yes
N2 C12 1.001(35) 1_555 1_555 yes
C1 C2 1.421(4) 1_555 1_555 yes
C1 C2 1.421(4) 1_555 2_665 yes
C2 C3 1.400(4) 1_555 1_555 yes
C2 C6 1.428(4) 1_555 1_555 yes
C3 C4 1.382(4) 1_555 1_555 yes
C3 C4 1.382(4) 1_555 2_665 yes
C3 H1 0.970 1_555 1_555 yes
C4 C5 1.552(7) 1_555 1_555 yes
C4 C5 1.552(7) 1_555 2_665 yes
C6 H2 0.970 1_555 1_555 yes
C7 C8 1.526(5) 1_555 1_555 yes
C7 H3 0.970 1_555 1_555 yes
C7 H4 0.970 1_555 1_555 yes
C8 H5 0.970 1_555 1_555 yes
C8 H6 0.970 1_555 1_555 yes
C9 C10 1.521(5) 1_555 1_555 yes
C10 H7 0.993 1_555 1_555 yes
C10 H8 0.968 1_555 1_555 yes
C10 H9 0.960 1_555 1_555 yes
C11 C12 1.733(30) 1_555 1_555 yes
C11 C12 1.733(30) 1_555 2_555 yes
